data_7700660
loop_
_publ_author_name
'Frogley, Benjamin J.'
'Hill, Anthony F.'
'Watson, Lachlan J.'

_publ_section_title
;
 New binding modes for CSe: coinage metal coordination to a tungsten
 selenocarbonyl complex.
;
_journal_issue 33
_journal_name_full 'Dalton transactions (Cambridge, England : 2003)'
_journal_page_first 12598
_journal_page_last 12606
_journal_paper_doi 10.1039/c9dt02958c
_journal_volume 48
_journal_year 2019
_chemical_formula_moiety 'C76 H73 Ag B N8 O2 P3 Se W'
_chemical_formula_sum 'C76 H73 Ag B N8 O2 P3 Se W'
_chemical_formula_weight 1604.82
_space_group_crystal_system monoclinic
_space_group_IT_number 14
_space_group_name_Hall '-P 2ybc'
_space_group_name_H-M_alt 'P 1 21/c 1'
_symmetry_space_group_name_Hall '-P 2ybc'
_symmetry_space_group_name_H-M 'P 1 21/c 1'
_atom_sites_solution_hydrogens geom
_audit_creation_method SHELXL-2016/6
_audit_update_record
;
2019-05-28 deposited with the CCDC.    2019-07-23 downloaded from the CCDC.
;
_cell_angle_alpha 90
_cell_angle_beta 101.064(2)
_cell_angle_gamma 90
_cell_formula_units_Z 4
_cell_length_a 13.9218(3)
_cell_length_b 25.7404(5)
_cell_length_c 19.9769(4)
_cell_measurement_reflns_used 9033
_cell_measurement_temperature 150.0(1)
_cell_measurement_theta_max 27.7190
_cell_measurement_theta_min 3.7310
_cell_volume 7025.7(3)
_computing_cell_refinement 'CrysAlisPro 1.171.39.46e (Rigaku OD, 2018)'
_computing_data_collection 'CrysAlisPro 1.171.39.46e (Rigaku OD, 2018)'
_computing_data_reduction 'CrysAlisPro 1.171.39.46e (Rigaku OD, 2018)'
_computing_structure_refinement 'SHELXL-2016/6 (Sheldrick, 2016)'
_computing_structure_solution 'SHELXT 2014/5 (Sheldrick, 2014)'
_diffrn_ambient_temperature 150.0(1)
_diffrn_detector_area_resol_mean 16.2595
_diffrn_measured_fraction_theta_full 0.990
_diffrn_measured_fraction_theta_max 0.940
_diffrn_measurement_device_type 'SuperNova, Dual, Cu at home/near, EosS2'
_diffrn_measurement_method '\w scans'
_diffrn_radiation_type MoK\a
_diffrn_radiation_wavelength 0.71073
_diffrn_reflns_av_R_equivalents 0.0311
_diffrn_reflns_av_unetI/netI 0.0540
_diffrn_reflns_Laue_measured_fraction_full 0.990
_diffrn_reflns_Laue_measured_fraction_max 0.940
_diffrn_reflns_limit_h_max 17
_diffrn_reflns_limit_h_min -15
_diffrn_reflns_limit_k_max 31
_diffrn_reflns_limit_k_min -22
_diffrn_reflns_limit_l_max 13
_diffrn_reflns_limit_l_min -24
_diffrn_reflns_number 26405
_diffrn_reflns_point_group_measured_fraction_full 0.990
_diffrn_reflns_point_group_measured_fraction_max 0.940
_diffrn_reflns_theta_full 25.242
_diffrn_reflns_theta_max 26.372
_diffrn_reflns_theta_min 3.332
_diffrn_source 'micro-focus sealed X-ray tube'
_exptl_absorpt_coefficient_mu 2.553
_exptl_absorpt_correction_T_max 1.00000
_exptl_absorpt_correction_T_min 0.85677
_exptl_absorpt_correction_type multi-scan
_exptl_absorpt_process_details
;
CrysAlisPro 1.171.39.46e (Rigaku Oxford Diffraction, 2018)
Empirical absorption correction using spherical harmonics,
 implemented in SCALE3 ABSPACK scaling algorithm.
;
_exptl_crystal_colour yellow
_exptl_crystal_density_diffrn 1.517
_exptl_crystal_description plate
_exptl_crystal_F_000 3224
_exptl_crystal_size_max 0.190
_exptl_crystal_size_mid 0.144
_exptl_crystal_size_min 0.041
_refine_diff_density_max 1.982
_refine_diff_density_min -1.099
_refine_diff_density_rms 0.124
_refine_ls_extinction_method none
_refine_ls_goodness_of_fit_ref 1.092
_refine_ls_hydrogen_treatment constr
_refine_ls_matrix_type full
_refine_ls_number_parameters 842
_refine_ls_number_reflns 13523
_refine_ls_number_restraints 12
_refine_ls_restrained_S_all 1.093
_refine_ls_R_factor_all 0.0647
_refine_ls_R_factor_gt 0.0427
_refine_ls_shift/su_max 0.002
_refine_ls_shift/su_mean 0.000
_refine_ls_structure_factor_coef Fsqd
_refine_ls_weighting_details 'w=1/[\s^2^(Fo^2^)+(0.0336P)^2^+16.3825P] where P=(Fo^2^+2Fc^2^)/3'
_refine_ls_weighting_scheme calc
_refine_ls_wR_factor_gt 0.0910
_refine_ls_wR_factor_ref 0.1013
_reflns_Friedel_coverage 0.000
_reflns_number_gt 10582
_reflns_number_total 13523
_reflns_threshold_expression 'I > 2\s(I)'
_cod_data_source_file c9dt02958c2.cif
_cod_data_source_block Compound_6
_cod_depositor_comments 'Adding full bibliography for 7700656--7700662.cif.'
_cod_database_code 7700660
_shelx_shelxl_version_number 2016/6
_shelx_space_group_comment
;
The symmetry employed for this shelxl refinement is uniquely defined
by the following loop, which should always be used as a source of
symmetry information in preference to the above space-group names.
They are only intended as comments.
;
_shelx_estimated_absorpt_t_min 0.643
_shelx_estimated_absorpt_t_max 0.903

loop_
_space_group_symop_operation_xyz
'x, y, z'
'-x, y+1/2, -z+1/2'
'-x, -y, -z'
'x, -y-1/2, z-1/2'

loop_
_atom_site_label
_atom_site_type_symbol
_atom_site_fract_x
_atom_site_fract_y
_atom_site_fract_z
_atom_site_U_iso_or_equiv
_atom_site_adp_type
_atom_site_occupancy
_atom_site_site_symmetry_order
_atom_site_calc_flag
_atom_site_refinement_flags_posn
_atom_site_refinement_flags_adp
_atom_site_refinement_flags_occupancy
_atom_site_disorder_assembly
_atom_site_disorder_group
W1 W 0.69879(2) 0.77586(2) 0.68270(2) 0.02752(7) Uani 1 1 d . . . . .
Ag1 Ag 0.78786(3) 0.56709(2) 0.72251(2) 0.02093(9) Uani 1 1 d . . . . .
Se1 Se 0.85356(4) 0.66546(2) 0.74271(3) 0.03321(14) Uani 1 1 d . . . . .
P2 P 0.87928(9) 0.54350(5) 0.84209(6) 0.0235(3) Uani 1 1 d . . . . .
P3 P 0.88297(9) 0.54112(5) 0.62795(6) 0.0207(3) Uani 1 1 d . . . . .
P1 P 0.61081(9) 0.54108(5) 0.70233(6) 0.0204(3) Uani 1 1 d . . . . .
N3 N 0.5480(3) 0.75493(17) 0.6920(2) 0.0310(10) Uani 1 1 d . . . . .
N5 N 0.6390(3) 0.76030(16) 0.5734(2) 0.0278(10) Uani 1 1 d . . . . .
N1 N 0.6278(3) 0.85483(16) 0.6550(2) 0.0271(10) Uani 1 1 d . . . . .
N6 N 0.5482(3) 0.77755(16) 0.5427(2) 0.0295(10) Uani 1 1 d . . . . .
O2 O 0.7754(4) 0.79974(19) 0.8369(2) 0.0689(15) Uani 1 1 d . . . . .
N2 N 0.5367(3) 0.85724(16) 0.6138(2) 0.0295(10) Uani 1 1 d . . . . .
N4 N 0.4687(3) 0.77203(17) 0.6452(2) 0.0321(11) Uani 1 1 d . . . . .
C43 C 0.8964(4) 0.4742(2) 0.8578(2) 0.0259(11) Uani 1 1 d . . . . .
C1 C 0.7673(4) 0.7146(2) 0.7088(3) 0.0293(12) Uani 1 1 d . . . . .
C61 C 0.9008(3) 0.47116(19) 0.6232(3) 0.0228(11) Uani 1 1 d . . . . .
C31 C 0.5973(3) 0.47044(18) 0.6953(2) 0.0218(11) Uani 1 1 d . . . . .
C3 C 0.7445(5) 0.7924(2) 0.7800(3) 0.0435(15) Uani 1 1 d . . . . .
C55 C 0.8221(4) 0.55999(18) 0.5424(2) 0.0207(10) Uani 1 1 d . . . . .
C19 C 0.5354(3) 0.56796(19) 0.6260(2) 0.0222(11) Uani 1 1 d . . . . .
C60 C 0.7213(4) 0.5666(2) 0.5298(3) 0.0270(12) Uani 1 1 d . . . . .
H60 H 0.686992 0.560254 0.564606 0.032 Uiso 1 1 calc R U . . .
C14 C 0.7730(4) 0.7087(2) 0.5402(3) 0.0400(14) Uani 1 1 d . . . . .
H14A H 0.821833 0.734849 0.554425 0.060 Uiso 1 1 calc R U . . .
H14B H 0.785340 0.691929 0.499776 0.060 Uiso 1 1 calc R U . . .
H14C H 0.775575 0.683410 0.575885 0.060 Uiso 1 1 calc R U . . .
C25 C 0.5366(3) 0.55762(19) 0.7660(2) 0.0232(11) Uani 1 1 d . . . . .
C4 C 0.7531(4) 0.9170(2) 0.7128(3) 0.0413(15) Uani 1 1 d . . . . .
H4A H 0.763376 0.895788 0.753088 0.062 Uiso 1 1 calc R U . . .
H4B H 0.754397 0.952960 0.725547 0.062 Uiso 1 1 calc R U . . .
H4C H 0.803928 0.910325 0.687531 0.062 Uiso 1 1 calc R U . . .
C24 C 0.4676(4) 0.5394(2) 0.5805(3) 0.0303(12) Uani 1 1 d . . . . .
H24 H 0.463309 0.503690 0.586048 0.036 Uiso 1 1 calc R U . . .
C10 C 0.5139(4) 0.7243(2) 0.7362(3) 0.0341(13) Uani 1 1 d . . . . .
C44 C 0.8164(4) 0.4420(2) 0.8351(3) 0.0316(13) Uani 1 1 d . . . . .
H44 H 0.757111 0.456452 0.813905 0.038 Uiso 1 1 calc R U . . .
C67 C 1.0063(4) 0.5667(2) 0.6310(2) 0.0248(11) Uani 1 1 d . . . . .
O1 O 0.9062(3) 0.8089(2) 0.6629(3) 0.0790(17) Uani 1 1 d . . . . .
C66 C 0.8775(4) 0.4424(2) 0.5629(3) 0.0314(12) Uani 1 1 d . . . . .
H66 H 0.851491 0.458778 0.521987 0.038 Uiso 1 1 calc R U . . .
C15 C 0.6752(4) 0.7330(2) 0.5258(3) 0.0329(13) Uani 1 1 d . . . . .
C36 C 0.6662(4) 0.4424(2) 0.6690(3) 0.0321(13) Uani 1 1 d . . . . .
H36 H 0.715082 0.459976 0.652312 0.039 Uiso 1 1 calc R U . . .
C56 C 0.8714(4) 0.5697(2) 0.4895(3) 0.0286(12) Uani 1 1 d . . . . .
H56 H 0.938881 0.565429 0.496400 0.034 Uiso 1 1 calc R U . . .
C30 C 0.5778(4) 0.5543(2) 0.8344(3) 0.0303(12) Uani 1 1 d . . . . .
H30 H 0.642356 0.543272 0.847557 0.036 Uiso 1 1 calc R U . . .
C6 C 0.5833(4) 0.9379(2) 0.6377(3) 0.0343(13) Uani 1 1 d . . . . .
H6 H 0.584651 0.973984 0.639233 0.041 Uiso 1 1 calc R U . . .
C49 C 1.0006(4) 0.5720(2) 0.8653(3) 0.0279(12) Uani 1 1 d . . . . .
C20 C 0.5417(4) 0.6215(2) 0.6166(3) 0.0270(11) Uani 1 1 d . . . . .
H20 H 0.587779 0.641007 0.646065 0.032 Uiso 1 1 calc R U . . .
C37 C 0.8230(3) 0.56609(19) 0.9126(3) 0.0239(11) Uani 1 1 d . . . . .
C2 C 0.8283(5) 0.7983(2) 0.6690(3) 0.0429(15) Uani 1 1 d . . . . .
C5 C 0.6559(4) 0.9043(2) 0.6695(3) 0.0328(13) Uani 1 1 d . . . . .
C21 C 0.4792(4) 0.6455(2) 0.5633(3) 0.0354(13) Uani 1 1 d . . . . .
H21 H 0.482478 0.681287 0.557579 0.042 Uiso 1 1 calc R U . . .
C9 C 0.5792(5) 0.6979(2) 0.7935(3) 0.0438(15) Uani 1 1 d . . . . .
H9A H 0.626716 0.677583 0.776012 0.066 Uiso 1 1 calc R U . . .
H9B H 0.541143 0.675680 0.816787 0.066 Uiso 1 1 calc R U . . .
H9C H 0.612200 0.723483 0.824686 0.066 Uiso 1 1 calc R U . . .
C68 C 1.0882(4) 0.5351(2) 0.6354(3) 0.0365(14) Uani 1 1 d . . . . .
H68 H 1.081575 0.499220 0.637617 0.044 Uiso 1 1 calc R U . . .
C54 C 1.0451(4) 0.5821(2) 0.9324(3) 0.0342(13) Uani 1 1 d . . . . .
H54 H 1.014189 0.571855 0.967587 0.041 Uiso 1 1 calc R U . . .
C22 C 0.4125(4) 0.6167(2) 0.5191(3) 0.0395(14) Uani 1 1 d . . . . .
H22 H 0.370902 0.633068 0.483278 0.047 Uiso 1 1 calc R U . . .
C38 C 0.7911(4) 0.6176(2) 0.9102(3) 0.0303(12) Uani 1 1 d . . . . .
H38 H 0.799022 0.638647 0.873818 0.036 Uiso 1 1 calc R U . . .
C35 C 0.6637(4) 0.3887(2) 0.6673(3) 0.0365(13) Uani 1 1 d . . . . .
H35 H 0.710456 0.370473 0.649174 0.044 Uiso 1 1 calc R U . . .
C72 C 1.0180(4) 0.6203(2) 0.6271(3) 0.0322(13) Uani 1 1 d . . . . .
H72 H 0.964125 0.642075 0.624426 0.039 Uiso 1 1 calc R U . . .
C29 C 0.5244(4) 0.5671(2) 0.8838(3) 0.0358(14) Uani 1 1 d . . . . .
H29 H 0.553603 0.565657 0.929742 0.043 Uiso 1 1 calc R U . . .
C62 C 0.9390(4) 0.4456(2) 0.6837(3) 0.0345(13) Uani 1 1 d . . . . .
H62 H 0.953533 0.464323 0.724193 0.041 Uiso 1 1 calc R U . . .
C42 C 0.8054(4) 0.5346(2) 0.9649(3) 0.0311(12) Uani 1 1 d . . . . .
H42 H 0.823582 0.499744 0.966044 0.037 Uiso 1 1 calc R U . . .
C45 C 0.8243(4) 0.3889(2) 0.8439(3) 0.0393(14) Uani 1 1 d . . . . .
H45 H 0.770180 0.367794 0.829093 0.047 Uiso 1 1 calc R U . . .
C57 C 0.8206(4) 0.5857(2) 0.4265(3) 0.0333(13) Uani 1 1 d . . . . .
H57 H 0.854270 0.592388 0.391520 0.040 Uiso 1 1 calc R U . . .
C46 C 0.9119(5) 0.3673(2) 0.8744(3) 0.0410(15) Uani 1 1 d . . . . .
H46 H 0.917080 0.331443 0.880208 0.049 Uiso 1 1 calc R U . . .
C23 C 0.4066(4) 0.5635(2) 0.5271(3) 0.0396(14) Uani 1 1 d . . . . .
H23 H 0.361648 0.544166 0.496648 0.047 Uiso 1 1 calc R U . . .
C48 C 0.9848(4) 0.4517(2) 0.8884(3) 0.0336(13) Uani 1 1 d . . . . .
H48 H 1.039263 0.472541 0.903498 0.040 Uiso 1 1 calc R U . . .
C39 C 0.7476(4) 0.6377(2) 0.9615(3) 0.0373(14) Uani 1 1 d . . . . .
H39 H 0.728767 0.672404 0.960538 0.045 Uiso 1 1 calc R U . . .
C7 C 0.5097(4) 0.9075(2) 0.6040(3) 0.0338(13) Uani 1 1 d . . . . .
C34 C 0.5927(5) 0.3623(2) 0.6921(3) 0.0399(14) Uani 1 1 d . . . . .
H34 H 0.592012 0.326179 0.691847 0.048 Uiso 1 1 calc R U . . .
C33 C 0.5217(4) 0.3896(2) 0.7176(3) 0.0404(14) Uani 1 1 d . . . . .
H33 H 0.472795 0.371765 0.733960 0.048 Uiso 1 1 calc R U . . .
C59 C 0.6709(4) 0.5822(2) 0.4668(3) 0.0319(13) Uani 1 1 d . . . . .
H59 H 0.603330 0.586338 0.459162 0.038 Uiso 1 1 calc R U . . .
C40 C 0.7323(4) 0.6056(3) 1.0142(3) 0.0414(15) Uani 1 1 d . . . . .
H40 H 0.702708 0.618697 1.048589 0.050 Uiso 1 1 calc R U . . .
C17 C 0.5273(4) 0.7610(2) 0.4771(3) 0.0346(13) Uani 1 1 d . . . . .
C32 C 0.5237(4) 0.4434(2) 0.7188(3) 0.0317(13) Uani 1 1 d . . . . .
H32 H 0.475444 0.461565 0.735326 0.038 Uiso 1 1 calc R U . . .
C58 C 0.7216(4) 0.5918(2) 0.4153(3) 0.0325(13) Uani 1 1 d . . . . .
H58 H 0.688150 0.602401 0.372635 0.039 Uiso 1 1 calc R U . . .
C41 C 0.7607(4) 0.5546(3) 1.0158(3) 0.0384(14) Uani 1 1 d . . . . .
H41 H 0.750013 0.533271 1.051187 0.046 Uiso 1 1 calc R U . . .
C28 C 0.4278(5) 0.5819(2) 0.8647(3) 0.0413(15) Uani 1 1 d . . . . .
H28 H 0.391416 0.590231 0.897739 0.050 Uiso 1 1 calc R U . . .
C11 C 0.4131(5) 0.7217(2) 0.7172(3) 0.0452(16) Uani 1 1 d . . . . .
H11 H 0.371063 0.703022 0.739105 0.054 Uiso 1 1 calc R U . . .
C70 C 1.1910(4) 0.6095(3) 0.6318(3) 0.0462(17) Uani 1 1 d . . . . .
H70 H 1.252344 0.623780 0.631573 0.055 Uiso 1 1 calc R U . . .
C8 C 0.4119(4) 0.9235(2) 0.5632(3) 0.0428(15) Uani 1 1 d . . . . .
H8A H 0.398251 0.903816 0.521595 0.064 Uiso 1 1 calc R U . . .
H8B H 0.413020 0.959832 0.552664 0.064 Uiso 1 1 calc R U . . .
H8C H 0.361944 0.916942 0.589234 0.064 Uiso 1 1 calc R U . . .
C47 C 0.9918(4) 0.3982(2) 0.8963(3) 0.0392(14) Uani 1 1 d . . . . .
H47 H 1.051018 0.383304 0.916689 0.047 Uiso 1 1 calc R U . . .
C53 C 1.1344(4) 0.6070(3) 0.9476(3) 0.0446(16) Uani 1 1 d . . . . .
H53 H 1.163847 0.612486 0.992894 0.054 Uiso 1 1 calc R U . . .
C50 C 1.0485(4) 0.5886(3) 0.8143(3) 0.0467(17) Uani 1 1 d . . . . .
H50 H 1.020693 0.581981 0.768945 0.056 Uiso 1 1 calc R U . . .
C65 C 0.8937(5) 0.3891(2) 0.5647(3) 0.0435(15) Uani 1 1 d . . . . .
H65 H 0.877812 0.369880 0.524696 0.052 Uiso 1 1 calc R U . . .
C26 C 0.4407(4) 0.5724(2) 0.7482(3) 0.0420(15) Uani 1 1 d . . . . .
H26 H 0.411590 0.574515 0.702264 0.050 Uiso 1 1 calc R U . . .
C18 C 0.4323(5) 0.7723(2) 0.4309(3) 0.0502(17) Uani 1 1 d . . . . .
H18A H 0.379612 0.758855 0.450521 0.075 Uiso 1 1 calc R U . . .
H18B H 0.431296 0.756128 0.387459 0.075 Uiso 1 1 calc R U . . .
H18C H 0.424757 0.809166 0.424897 0.075 Uiso 1 1 calc R U . . .
C69 C 1.1799(4) 0.5567(3) 0.6367(3) 0.0488(17) Uani 1 1 d . . . . .
H69 H 1.234418 0.535191 0.640853 0.059 Uiso 1 1 calc R U . . .
C71 C 1.1100(4) 0.6411(3) 0.6272(3) 0.0435(15) Uani 1 1 d . . . . .
H71 H 1.117081 0.676902 0.624039 0.052 Uiso 1 1 calc R U . . .
C63 C 0.9559(5) 0.3925(2) 0.6846(3) 0.0509(18) Uani 1 1 d . . . . .
H63 H 0.982630 0.375851 0.725278 0.061 Uiso 1 1 calc R U . . .
C52 C 1.1801(4) 0.6237(3) 0.8968(4) 0.0561(19) Uani 1 1 d . . . . .
H52 H 1.239768 0.640922 0.907576 0.067 Uiso 1 1 calc R U . . .
C16 C 0.6067(5) 0.7328(2) 0.4656(3) 0.0400(15) Uani 1 1 d . . . . .
H16 H 0.613114 0.716606 0.425015 0.048 Uiso 1 1 calc R U . . .
C12 C 0.3867(4) 0.7516(2) 0.6604(3) 0.0416(15) Uani 1 1 d . . . . .
B1 B 0.4843(5) 0.8068(2) 0.5853(3) 0.0319(14) Uani 1 1 d . . . . .
H1 H 0.420892 0.815254 0.556640 0.038 Uiso 1 1 calc R U . . .
C64 C 0.9328(5) 0.3644(2) 0.6247(4) 0.0539(19) Uani 1 1 d . . . . .
H64 H 0.943660 0.328728 0.625072 0.065 Uiso 1 1 calc R U . . .
C27 C 0.3860(5) 0.5843(3) 0.7975(3) 0.0538(19) Uani 1 1 d . . . . .
H27 H 0.320685 0.593833 0.784445 0.065 Uiso 1 1 calc R U . . .
C51 C 1.1377(4) 0.6149(3) 0.8297(3) 0.062(2) Uani 1 1 d . . . . .
H51 H 1.168165 0.626391 0.794895 0.074 Uiso 1 1 calc R U . . .
C13 C 0.2880(5) 0.7605(3) 0.6178(4) 0.061(2) Uani 1 1 d . . . . .
H13A H 0.282689 0.795951 0.602604 0.091 Uiso 1 1 calc R U . . .
H13B H 0.238818 0.753541 0.644400 0.091 Uiso 1 1 calc R U . . .
H13C H 0.278705 0.737774 0.579015 0.091 Uiso 1 1 calc R U . . .
C76B C 1.0119(10) 0.7416(6) 0.9824(9) 0.058(4) Uani 0.660(11) 1 d . . P A 2
C75B C 0.968(2) 0.7255(10) 0.9179(11) 0.081(5) Uani 0.660(11) 1 d . . P A 2
H75A H 1.016226 0.723114 0.889646 0.122 Uiso 0.660(11) 1 calc R U P A 2
H75B H 0.918490 0.750083 0.898536 0.122 Uiso 0.660(11) 1 calc R U P A 2
H75C H 0.938392 0.692053 0.920741 0.122 Uiso 0.660(11) 1 calc R U P A 2
N8A N 1.122(2) 0.7571(10) 0.9871(14) 0.105(4) Uani 0.340(11) 1 d . U P A 1
N8B N 1.0531(10) 0.7529(5) 1.0333(8) 0.105(4) Uani 0.660(11) 1 d . U P A 2
C76A C 1.055(2) 0.7383(13) 0.9667(18) 0.058(4) Uani 0.340(11) 1 d . . P A 1
C75A C 0.952(4) 0.719(2) 0.940(2) 0.081(5) Uani 0.340(11) 1 d . . P A 1
H75D H 0.953866 0.693781 0.904415 0.122 Uiso 0.340(11) 1 calc R U P A 1
H75E H 0.911745 0.747721 0.921094 0.122 Uiso 0.340(11) 1 calc R U P A 1
H75F H 0.926564 0.703421 0.975965 0.122 Uiso 0.340(11) 1 calc R U P A 1
C73 C 1.0709(8) 0.7476(4) 0.7474(6) 0.119(4) Uiso 1 1 d . . . . .
H73A H 1.075432 0.740972 0.700822 0.178 Uiso 1 1 calc R U . . .
H73B H 1.035825 0.779466 0.749970 0.178 Uiso 1 1 calc R U . . .
H73C H 1.036783 0.719556 0.764195 0.178 Uiso 1 1 calc R U . . .
C74 C 1.1625(8) 0.7518(4) 0.7860(5) 0.086(3) Uiso 1 1 d . . . . .
N7 N 1.2321(12) 0.7553(6) 0.8223(8) 0.209(6) Uiso 1 1 d . . . . .

loop_
_atom_site_aniso_label
_atom_site_aniso_U_11
_atom_site_aniso_U_22
_atom_site_aniso_U_33
_atom_site_aniso_U_23
_atom_site_aniso_U_13
_atom_site_aniso_U_12
W1 0.03479(13) 0.02074(11) 0.02861(12) -0.00084(9) 0.01003(9) 0.00022(10)
Ag1 0.02052(19) 0.0243(2) 0.01820(19) 0.00039(15) 0.00433(14) 0.00123(16)
Se1 0.0341(3) 0.0249(3) 0.0405(3) 0.0012(2) 0.0066(2) 0.0004(2)
P2 0.0257(7) 0.0280(7) 0.0162(6) -0.0001(5) 0.0029(5) 0.0066(6)
P3 0.0209(6) 0.0240(7) 0.0195(6) -0.0007(5) 0.0095(5) 0.0019(6)
P1 0.0190(6) 0.0232(7) 0.0202(7) -0.0003(5) 0.0065(5) -0.0005(6)
N3 0.034(3) 0.030(2) 0.032(3) -0.001(2) 0.011(2) 0.003(2)
N5 0.031(2) 0.024(2) 0.030(3) -0.0006(19) 0.009(2) 0.004(2)
N1 0.034(2) 0.021(2) 0.029(2) 0.0029(18) 0.013(2) 0.002(2)
N6 0.039(3) 0.020(2) 0.030(3) -0.0013(19) 0.008(2) 0.005(2)
O2 0.104(4) 0.056(3) 0.040(3) -0.015(2) -0.004(3) 0.009(3)
N2 0.035(3) 0.026(2) 0.030(3) 0.0057(19) 0.012(2) 0.005(2)
N4 0.032(3) 0.028(2) 0.039(3) 0.000(2) 0.014(2) 0.000(2)
C43 0.033(3) 0.031(3) 0.015(3) 0.002(2) 0.008(2) 0.012(2)
C1 0.030(3) 0.034(3) 0.026(3) -0.009(2) 0.012(2) -0.010(2)
C61 0.023(3) 0.024(3) 0.026(3) 0.001(2) 0.015(2) 0.002(2)
C31 0.026(3) 0.021(2) 0.018(3) 0.002(2) 0.004(2) 0.000(2)
C3 0.062(4) 0.026(3) 0.040(4) -0.006(3) 0.005(3) 0.004(3)
C55 0.027(3) 0.017(2) 0.020(3) -0.0056(19) 0.010(2) -0.002(2)
C19 0.024(3) 0.025(3) 0.021(3) 0.002(2) 0.011(2) 0.002(2)
C60 0.028(3) 0.031(3) 0.024(3) 0.001(2) 0.010(2) -0.004(2)
C14 0.047(4) 0.036(3) 0.042(4) -0.004(3) 0.020(3) 0.008(3)
C25 0.024(3) 0.025(3) 0.021(3) 0.000(2) 0.006(2) 0.000(2)
C4 0.054(4) 0.023(3) 0.046(4) -0.004(3) 0.008(3) -0.005(3)
C24 0.033(3) 0.023(3) 0.034(3) -0.001(2) 0.005(2) -0.007(2)
C10 0.047(4) 0.025(3) 0.037(3) -0.003(2) 0.025(3) 0.004(3)
C44 0.033(3) 0.036(3) 0.024(3) 0.004(2) 0.004(2) 0.012(3)
C67 0.024(3) 0.036(3) 0.016(3) -0.004(2) 0.008(2) 0.002(2)
O1 0.043(3) 0.067(4) 0.131(5) 0.022(3) 0.028(3) -0.018(3)
C66 0.039(3) 0.028(3) 0.031(3) -0.002(2) 0.015(2) -0.002(3)
C15 0.048(3) 0.021(3) 0.034(3) 0.001(2) 0.018(3) -0.003(3)
C36 0.036(3) 0.031(3) 0.033(3) -0.005(2) 0.014(2) -0.003(3)
C56 0.025(3) 0.035(3) 0.029(3) 0.001(2) 0.013(2) 0.004(2)
C30 0.024(3) 0.040(3) 0.027(3) -0.002(2) 0.006(2) -0.002(3)
C6 0.048(4) 0.019(3) 0.040(3) -0.002(2) 0.020(3) 0.002(3)
C49 0.022(3) 0.038(3) 0.024(3) 0.000(2) 0.005(2) 0.010(2)
C20 0.028(3) 0.026(3) 0.027(3) -0.001(2) 0.005(2) 0.000(2)
C37 0.022(3) 0.025(3) 0.023(3) -0.005(2) 0.002(2) 0.004(2)
C2 0.043(4) 0.028(3) 0.057(4) 0.007(3) 0.009(3) -0.006(3)
C5 0.045(3) 0.028(3) 0.029(3) -0.004(2) 0.016(3) -0.003(3)
C21 0.047(3) 0.024(3) 0.036(3) 0.007(2) 0.011(3) 0.008(3)
C9 0.059(4) 0.043(4) 0.034(3) 0.006(3) 0.020(3) 0.000(3)
C68 0.027(3) 0.049(4) 0.033(3) -0.007(3) 0.005(2) -0.003(3)
C54 0.037(3) 0.042(3) 0.025(3) 0.001(2) 0.009(2) 0.002(3)
C22 0.040(3) 0.046(4) 0.030(3) 0.009(3) 0.002(3) 0.007(3)
C38 0.031(3) 0.034(3) 0.027(3) -0.001(2) 0.009(2) 0.000(3)
C35 0.039(3) 0.036(3) 0.035(3) -0.005(3) 0.008(3) 0.008(3)
C72 0.031(3) 0.035(3) 0.033(3) 0.003(2) 0.011(2) -0.002(3)
C29 0.050(4) 0.039(3) 0.022(3) -0.006(2) 0.014(3) -0.012(3)
C62 0.045(3) 0.035(3) 0.028(3) 0.005(2) 0.017(3) 0.015(3)
C42 0.029(3) 0.039(3) 0.024(3) 0.002(2) 0.004(2) 0.008(3)
C45 0.046(4) 0.036(3) 0.036(3) 0.000(3) 0.006(3) 0.001(3)
C57 0.042(3) 0.037(3) 0.024(3) 0.005(2) 0.016(2) 0.007(3)
C46 0.058(4) 0.027(3) 0.038(4) 0.003(3) 0.010(3) 0.016(3)
C23 0.038(3) 0.044(4) 0.032(3) 0.003(3) -0.006(3) -0.007(3)
C48 0.038(3) 0.036(3) 0.026(3) -0.004(2) 0.002(2) 0.010(3)
C39 0.038(3) 0.034(3) 0.040(4) -0.014(3) 0.010(3) 0.003(3)
C7 0.050(4) 0.025(3) 0.032(3) 0.001(2) 0.020(3) 0.010(3)
C34 0.059(4) 0.024(3) 0.034(3) -0.001(2) 0.003(3) -0.002(3)
C33 0.048(4) 0.038(3) 0.038(4) 0.001(3) 0.016(3) -0.010(3)
C59 0.023(3) 0.033(3) 0.039(3) -0.001(3) 0.002(2) -0.003(2)
C40 0.035(3) 0.065(4) 0.026(3) -0.015(3) 0.012(3) 0.003(3)
C17 0.051(4) 0.025(3) 0.028(3) 0.004(2) 0.006(3) -0.001(3)
C32 0.036(3) 0.029(3) 0.035(3) -0.001(2) 0.017(2) 0.001(3)
C58 0.041(3) 0.032(3) 0.023(3) 0.003(2) -0.001(2) 0.002(3)
C41 0.034(3) 0.059(4) 0.023(3) 0.003(3) 0.007(2) 0.006(3)
C28 0.060(4) 0.033(3) 0.039(4) 0.001(3) 0.029(3) 0.013(3)
C11 0.055(4) 0.031(3) 0.059(4) -0.004(3) 0.034(3) -0.007(3)
C70 0.024(3) 0.075(5) 0.040(4) -0.006(3) 0.009(3) -0.014(3)
C8 0.050(4) 0.031(3) 0.048(4) 0.000(3) 0.013(3) 0.010(3)
C47 0.041(3) 0.036(3) 0.037(3) -0.002(3) -0.001(3) 0.015(3)
C53 0.035(3) 0.062(4) 0.035(4) -0.008(3) 0.001(3) -0.002(3)
C50 0.024(3) 0.088(5) 0.029(3) -0.003(3) 0.008(2) 0.005(3)
C65 0.063(4) 0.030(3) 0.044(4) -0.008(3) 0.027(3) -0.002(3)
C26 0.036(3) 0.063(4) 0.029(3) 0.007(3) 0.012(3) 0.017(3)
C18 0.069(5) 0.040(4) 0.037(4) -0.002(3) -0.002(3) 0.005(3)
C69 0.026(3) 0.071(5) 0.050(4) -0.012(3) 0.008(3) 0.002(3)
C71 0.047(4) 0.046(4) 0.039(4) -0.003(3) 0.011(3) -0.019(3)
C63 0.068(4) 0.045(4) 0.046(4) 0.019(3) 0.028(3) 0.021(4)
C52 0.023(3) 0.085(5) 0.058(5) -0.002(4) 0.003(3) -0.003(3)
C16 0.071(4) 0.024(3) 0.029(3) -0.003(2) 0.018(3) 0.001(3)
C12 0.038(3) 0.031(3) 0.060(4) -0.009(3) 0.019(3) -0.003(3)
B1 0.035(3) 0.025(3) 0.035(4) -0.001(3) 0.006(3) -0.002(3)
C64 0.090(5) 0.023(3) 0.061(5) 0.010(3) 0.046(4) 0.014(3)
C27 0.046(4) 0.076(5) 0.046(4) 0.018(4) 0.025(3) 0.033(4)
C51 0.029(3) 0.116(7) 0.043(4) 0.009(4) 0.018(3) -0.001(4)
C13 0.038(4) 0.050(4) 0.096(6) 0.000(4) 0.017(4) -0.008(3)
C76B 0.050(10) 0.044(5) 0.069(9) 0.001(6) -0.014(7) 0.005(8)
C75B 0.102(12) 0.078(9) 0.063(16) 0.024(10) 0.011(10) -0.037(8)
N8A 0.099(6) 0.089(5) 0.109(6) -0.005(5) -0.024(5) 0.002(5)
N8B 0.099(6) 0.089(5) 0.109(6) -0.005(5) -0.024(5) 0.002(5)
C76A 0.050(10) 0.044(5) 0.069(9) 0.001(6) -0.014(7) 0.005(8)
C75A 0.102(12) 0.078(9) 0.063(16) 0.024(10) 0.011(10) -0.037(8)

loop_
_atom_type_symbol
_atom_type_description
_atom_type_scat_dispersion_real
_atom_type_scat_dispersion_imag
_atom_type_scat_source
C C 0.0033 0.0016 'International Tables Vol C Tables 4.2.6.8 and 6.1.1.4'
H H 0.0000 0.0000 'International Tables Vol C Tables 4.2.6.8 and 6.1.1.4'
Ag Ag -0.8971 1.1015 'International Tables Vol C Tables 4.2.6.8 and 6.1.1.4'
B B 0.0013 0.0007 'International Tables Vol C Tables 4.2.6.8 and 6.1.1.4'
N N 0.0061 0.0033 'International Tables Vol C Tables 4.2.6.8 and 6.1.1.4'
O O 0.0106 0.0060 'International Tables Vol C Tables 4.2.6.8 and 6.1.1.4'
P P 0.1023 0.0942 'International Tables Vol C Tables 4.2.6.8 and 6.1.1.4'
Se Se -0.0929 2.2259 'International Tables Vol C Tables 4.2.6.8 and 6.1.1.4'
W W -0.8490 6.8722 'International Tables Vol C Tables 4.2.6.8 and 6.1.1.4'

loop_
_geom_angle_atom_site_label_1
_geom_angle_atom_site_label_2
_geom_angle_atom_site_label_3
_geom_angle
C1 W1 C2 81.6(2)
C1 W1 C3 81.7(2)
C2 W1 C3 86.7(3)
C1 W1 N3 102.35(19)
C2 W1 N3 175.6(2)
C3 W1 N3 95.8(2)
C1 W1 N5 101.44(19)
C2 W1 N5 95.6(2)
C3 W1 N5 176.3(2)
N3 W1 N5 81.69(16)
C1 W1 N1 174.70(19)
C2 W1 N1 94.0(2)
C3 W1 N1 95.1(2)
N3 W1 N1 82.15(16)
N5 W1 N1 81.87(15)
P1 Ag1 P2 112.60(4)
P1 Ag1 P3 115.90(4)
P2 Ag1 P3 112.79(4)
P1 Ag1 Se1 124.67(3)
P2 Ag1 Se1 89.40(3)
P3 Ag1 Se1 98.34(3)
C1 Se1 Ag1 115.15(16)
C49 P2 C43 105.5(2)
C49 P2 C37 100.9(2)
C43 P2 C37 103.9(2)
C49 P2 Ag1 114.49(17)
C43 P2 Ag1 114.82(17)
C37 P2 Ag1 115.68(16)
C55 P3 C61 105.0(2)
C55 P3 C67 101.6(2)
C61 P3 C67 102.7(2)
C55 P3 Ag1 113.83(15)
C61 P3 Ag1 112.70(15)
C67 P3 Ag1 119.36(16)
C19 P1 C31 106.3(2)
C19 P1 C25 100.5(2)
C31 P1 C25 102.7(2)
C19 P1 Ag1 115.16(16)
C31 P1 Ag1 111.14(16)
C25 P1 Ag1 119.49(16)
C10 N3 N4 107.3(4)
C10 N3 W1 131.6(4)
N4 N3 W1 121.1(3)
C15 N5 N6 106.9(4)
C15 N5 W1 131.6(4)
N6 N5 W1 121.5(3)
C5 N1 N2 106.4(4)
C5 N1 W1 134.1(4)
N2 N1 W1 119.5(3)
C17 N6 N5 109.8(4)
C17 N6 B1 130.4(5)
N5 N6 B1 119.5(4)
C7 N2 N1 109.2(4)
C7 N2 B1 130.9(5)
N1 N2 B1 119.9(4)
C12 N4 N3 109.0(5)
C12 N4 B1 130.9(5)
N3 N4 B1 120.0(4)
C48 C43 C44 118.7(5)
C48 C43 P2 124.0(4)
C44 C43 P2 117.2(4)
Se1 C1 W1 167.4(3)
C62 C61 C66 119.0(5)
C62 C61 P3 117.2(4)
C66 C61 P3 123.8(4)
C36 C31 C32 118.5(5)
C36 C31 P1 118.6(4)
C32 C31 P1 122.9(4)
O2 C3 W1 175.8(6)
C60 C55 C56 118.0(5)
C60 C55 P3 118.3(4)
C56 C55 P3 123.6(4)
C24 C19 C20 119.1(5)
C24 C19 P1 124.1(4)
C20 C19 P1 116.6(4)
C59 C60 C55 121.4(5)
C59 C60 H60 119.3
C55 C60 H60 119.3
C15 C14 H14A 109.5
C15 C14 H14B 109.5
H14A C14 H14B 109.5
C15 C14 H14C 109.5
H14A C14 H14C 109.5
H14B C14 H14C 109.5
C26 C25 C30 118.4(5)
C26 C25 P1 122.3(4)
C30 C25 P1 119.3(4)
C5 C4 H4A 109.5
C5 C4 H4B 109.5
H4A C4 H4B 109.5
C5 C4 H4C 109.5
H4A C4 H4C 109.5
H4B C4 H4C 109.5
C23 C24 C19 120.6(5)
C23 C24 H24 119.7
C19 C24 H24 119.7
N3 C10 C11 108.5(5)
N3 C10 C9 122.4(5)
C11 C10 C9 129.1(5)
C45 C44 C43 120.6(5)
C45 C44 H44 119.7
C43 C44 H44 119.7
C68 C67 C72 118.7(5)
C68 C67 P3 123.1(4)
C72 C67 P3 118.2(4)
C65 C66 C61 119.4(5)
C65 C66 H66 120.3
C61 C66 H66 120.3
N5 C15 C16 109.0(5)
N5 C15 C14 122.5(5)
C16 C15 C14 128.5(5)
C31 C36 C35 121.0(5)
C31 C36 H36 119.5
C35 C36 H36 119.5
C57 C56 C55 120.3(5)
C57 C56 H56 119.8
C55 C56 H56 119.8
C25 C30 C29 120.9(5)
C25 C30 H30 119.6
C29 C30 H30 119.6
C7 C6 C5 106.4(5)
C7 C6 H6 126.8
C5 C6 H6 126.8
C54 C49 C50 117.5(5)
C54 C49 P2 122.8(4)
C50 C49 P2 119.4(4)
C21 C20 C19 119.9(5)
C21 C20 H20 120.1
C19 C20 H20 120.1
C42 C37 C38 118.8(5)
C42 C37 P2 124.0(4)
C38 C37 P2 117.1(4)
O1 C2 W1 176.0(6)
N1 C5 C6 109.6(5)
N1 C5 C4 121.6(5)
C6 C5 C4 128.8(5)
C22 C21 C20 120.2(5)
C22 C21 H21 119.9
C20 C21 H21 119.9
C10 C9 H9A 109.5
C10 C9 H9B 109.5
H9A C9 H9B 109.5
C10 C9 H9C 109.5
H9A C9 H9C 109.5
H9B C9 H9C 109.5
C69 C68 C67 120.5(6)
C69 C68 H68 119.7
C67 C68 H68 119.7
C53 C54 C49 121.0(5)
C53 C54 H54 119.5
C49 C54 H54 119.5
C21 C22 C23 120.6(5)
C21 C22 H22 119.7
C23 C22 H22 119.7
C39 C38 C37 120.7(5)
C39 C38 H38 119.6
C37 C38 H38 119.6
C34 C35 C36 120.2(5)
C34 C35 H35 119.9
C36 C35 H35 119.9
C71 C72 C67 120.0(5)
C71 C72 H72 120.0
C67 C72 H72 120.0
C28 C29 C30 119.9(5)
C28 C29 H29 120.1
C30 C29 H29 120.1
C63 C62 C61 121.0(6)
C63 C62 H62 119.5
C61 C62 H62 119.5
C37 C42 C41 120.3(5)
C37 C42 H42 119.9
C41 C42 H42 119.9
C46 C45 C44 120.1(6)
C46 C45 H45 120.0
C44 C45 H45 120.0
C58 C57 C56 120.6(5)
C58 C57 H57 119.7
C56 C57 H57 119.7
C47 C46 C45 120.2(5)
C47 C46 H46 119.9
C45 C46 H46 119.9
C24 C23 C22 119.7(5)
C24 C23 H23 120.2
C22 C23 H23 120.2
C47 C48 C43 120.0(5)
C47 C48 H48 120.0
C43 C48 H48 120.0
C38 C39 C40 119.4(5)
C38 C39 H39 120.3
C40 C39 H39 120.3
N2 C7 C6 108.5(5)
N2 C7 C8 122.5(5)
C6 C7 C8 129.0(5)
C35 C34 C33 119.8(5)
C35 C34 H34 120.1
C33 C34 H34 120.1
C32 C33 C34 119.9(5)
C32 C33 H33 120.0
C34 C33 H33 120.0
C58 C59 C60 119.4(5)
C58 C59 H59 120.3
C60 C59 H59 120.3
C41 C40 C39 120.2(5)
C41 C40 H40 119.9
C39 C40 H40 119.9
N6 C17 C16 107.3(5)
N6 C17 C18 122.6(5)
C16 C17 C18 130.1(5)
C33 C32 C31 120.6(5)
C33 C32 H32 119.7
C31 C32 H32 119.7
C57 C58 C59 120.2(5)
C57 C58 H58 119.9
C59 C58 H58 119.9
C40 C41 C42 120.5(5)
C40 C41 H41 119.8
C42 C41 H41 119.8
C27 C28 C29 119.7(5)
C27 C28 H28 120.2
C29 C28 H28 120.2
C12 C11 C10 107.4(5)
C12 C11 H11 126.3
C10 C11 H11 126.3
C69 C70 C71 119.1(6)
C69 C70 H70 120.4
C71 C70 H70 120.4
C7 C8 H8A 109.5
C7 C8 H8B 109.5
H8A C8 H8B 109.5
C7 C8 H8C 109.5
H8A C8 H8C 109.5
H8B C8 H8C 109.5
C46 C47 C48 120.5(5)
C46 C47 H47 119.8
C48 C47 H47 119.8
C52 C53 C54 120.7(6)
C52 C53 H53 119.6
C54 C53 H53 119.6
C49 C50 C51 121.3(6)
C49 C50 H50 119.3
C51 C50 H50 119.3
C64 C65 C66 121.0(6)
C64 C65 H65 119.5
C66 C65 H65 119.5
C25 C26 C27 121.1(6)
C25 C26 H26 119.5
C27 C26 H26 119.5
C17 C18 H18A 109.5
C17 C18 H18B 109.5
H18A C18 H18B 109.5
C17 C18 H18C 109.5
H18A C18 H18C 109.5
H18B C18 H18C 109.5
C70 C69 C68 120.7(6)
C70 C69 H69 119.6
C68 C69 H69 119.6
C70 C71 C72 121.0(6)
C70 C71 H71 119.5
C72 C71 H71 119.5
C64 C63 C62 119.6(6)
C64 C63 H63 120.2
C62 C63 H63 120.2
C53 C52 C51 119.9(6)
C53 C52 H52 120.1
C51 C52 H52 120.1
C17 C16 C15 107.0(5)
C17 C16 H16 126.5
C15 C16 H16 126.5
N4 C12 C11 107.7(6)
N4 C12 C13 122.8(6)
C11 C12 C13 129.4(6)
N6 B1 N4 109.1(4)
N6 B1 N2 109.4(4)
N4 B1 N2 109.2(5)
N6 B1 H1 109.7
N4 B1 H1 109.7
N2 B1 H1 109.7
C65 C64 C63 120.0(6)
C65 C64 H64 120.0
C63 C64 H64 120.0
C28 C27 C26 120.2(6)
C28 C27 H27 119.9
C26 C27 H27 119.9
C52 C51 C50 119.5(6)
C52 C51 H51 120.3
C50 C51 H51 120.3
C12 C13 H13A 109.5
C12 C13 H13B 109.5
H13A C13 H13B 109.5
C12 C13 H13C 109.5
H13A C13 H13C 109.5
H13B C13 H13C 109.5
N8B C76B C75B 175(2)
C76B C75B H75A 109.5
C76B C75B H75B 109.5
H75A C75B H75B 109.5
C76B C75B H75C 109.5
H75A C75B H75C 109.5
H75B C75B H75C 109.5
N8A C76A C75A 171(4)
C76A C75A H75D 109.5
C76A C75A H75E 109.5
H75D C75A H75E 109.5
C76A C75A H75F 109.5
H75D C75A H75F 109.5
H75E C75A H75F 109.5
C74 C73 H73A 109.5
C74 C73 H73B 109.5
H73A C73 H73B 109.5
C74 C73 H73C 109.5
H73A C73 H73C 109.5
H73B C73 H73C 109.5
N7 C74 C73 173.2(15)

loop_
_geom_bond_atom_site_label_1
_geom_bond_atom_site_label_2
_geom_bond_distance
W1 C1 1.864(6)
W1 C2 1.962(6)
W1 C3 1.973(6)
W1 N3 2.209(4)
W1 N5 2.219(4)
W1 N1 2.281(4)
Ag1 P1 2.5110(13)
Ag1 P2 2.5550(13)
Ag1 P3 2.5940(12)
Ag1 Se1 2.6959(7)
Se1 C1 1.786(6)
P2 C49 1.817(5)
P2 C43 1.819(5)
P2 C37 1.832(5)
P3 C55 1.822(5)
P3 C61 1.823(5)
P3 C67 1.829(5)
P1 C19 1.814(5)
P1 C31 1.830(5)
P1 C25 1.836(5)
N3 C10 1.336(7)
N3 N4 1.376(6)
N5 C15 1.355(6)
N5 N6 1.369(6)
N1 C5 1.346(7)
N1 N2 1.375(6)
N6 C17 1.355(7)
N6 B1 1.539(7)
O2 C3 1.150(7)
N2 C7 1.352(7)
N2 B1 1.543(7)
N4 C12 1.344(7)
N4 B1 1.542(8)
C43 C48 1.391(7)
C43 C44 1.392(7)
C61 C62 1.390(7)
C61 C66 1.398(7)
C31 C36 1.382(7)
C31 C32 1.393(7)
C55 C60 1.388(7)
C55 C56 1.389(7)
C19 C24 1.389(7)
C19 C20 1.396(7)
C60 C59 1.378(7)
C60 H60 0.9300
C14 C15 1.477(8)
C14 H14A 0.9600
C14 H14B 0.9600
C14 H14C 0.9600
C25 C26 1.369(7)
C25 C30 1.380(7)
C4 C5 1.496(8)
C4 H4A 0.9600
C4 H4B 0.9600
C4 H4C 0.9600
C24 C23 1.376(7)
C24 H24 0.9300
C10 C11 1.383(8)
C10 C9 1.483(8)
C44 C45 1.379(8)
C44 H44 0.9300
C67 C68 1.389(7)
C67 C72 1.393(7)
O1 C2 1.147(7)
C66 C65 1.389(7)
C66 H66 0.9300
C15 C16 1.384(8)
C36 C35 1.384(8)
C36 H36 0.9300
C56 C57 1.382(7)
C56 H56 0.9300
C30 C29 1.384(7)
C30 H30 0.9300
C6 C7 1.359(8)
C6 C5 1.388(8)
C6 H6 0.9300
C49 C54 1.388(7)
C49 C50 1.388(8)
C20 C21 1.384(7)
C20 H20 0.9300
C37 C42 1.382(7)
C37 C38 1.397(7)
C21 C22 1.371(8)
C21 H21 0.9300
C9 H9A 0.9600
C9 H9B 0.9600
C9 H9C 0.9600
C68 C69 1.389(8)
C68 H68 0.9300
C54 C53 1.381(8)
C54 H54 0.9300
C22 C23 1.382(8)
C22 H22 0.9300
C38 C39 1.386(7)
C38 H38 0.9300
C35 C34 1.369(8)
C35 H35 0.9300
C72 C71 1.389(8)
C72 H72 0.9300
C29 C28 1.380(8)
C29 H29 0.9300
C62 C63 1.386(8)
C62 H62 0.9300
C42 C41 1.390(7)
C42 H42 0.9300
C45 C46 1.374(8)
C45 H45 0.9300
C57 C58 1.361(7)
C57 H57 0.9300
C46 C47 1.370(8)
C46 H46 0.9300
C23 H23 0.9300
C48 C47 1.387(8)
C48 H48 0.9300
C39 C40 1.387(8)
C39 H39 0.9300
C7 C8 1.504(8)
C34 C33 1.387(8)
C34 H34 0.9300
C33 C32 1.385(8)
C33 H33 0.9300
C59 C58 1.377(7)
C59 H59 0.9300
C40 C41 1.368(8)
C40 H40 0.9300
C17 C16 1.380(8)
C17 C18 1.489(8)
C32 H32 0.9300
C58 H58 0.9300
C41 H41 0.9300
C28 C27 1.359(9)
C28 H28 0.9300
C11 C12 1.361(9)
C11 H11 0.9300
C70 C69 1.374(9)
C70 C71 1.379(9)
C70 H70 0.9300
C8 H8A 0.9600
C8 H8B 0.9600
C8 H8C 0.9600
C47 H47 0.9300
C53 C52 1.365(9)
C53 H53 0.9300
C50 C51 1.396(9)
C50 H50 0.9300
C65 C64 1.374(9)
C65 H65 0.9300
C26 C27 1.390(8)
C26 H26 0.9300
C18 H18A 0.9600
C18 H18B 0.9600
C18 H18C 0.9600
C69 H69 0.9300
C71 H71 0.9300
C63 C64 1.382(9)
C63 H63 0.9300
C52 C51 1.376(9)
C52 H52 0.9300
C16 H16 0.9300
C12 C13 1.489(9)
B1 H1 0.9800
C64 H64 0.9300
C27 H27 0.9300
C51 H51 0.9300
C13 H13A 0.9600
C13 H13B 0.9600
C13 H13C 0.9600
C76B N8B 1.107(18)
C76B C75B 1.38(3)
C75B H75A 0.9600
C75B H75B 0.9600
C75B H75C 0.9600
N8A C76A 1.06(3)
C76A C75A 1.51(7)
C75A H75D 0.9600
C75A H75E 0.9600
C75A H75F 0.9600
C73 C74 1.363(13)
C73 H73A 0.9600
C73 H73B 0.9600
C73 H73C 0.9600
C74 N7 1.097(16)
